data_2224803
loop_
_publ_author_name
'N\"ather, Christian'
'Jess, Inke'

_publ_section_title
;
 Di-\m-chlorido-bis[bis(ethylenediamine-\k^2^<i>N</i>,<i>N</i>')cadmium(II)]
 dichloride
;
_journal_coeditor_code WM2291
_journal_issue 1
_journal_name_full 'Acta Crystallographica Section E'
_journal_page_first m98
_journal_paper_doi 10.1107/S1600536809054804
_journal_volume 66
_journal_year 2010
_chemical_formula_iupac '[Cd2 Cl2 (C2 H8 N2)4] Cl2'
_chemical_formula_moiety 'C8 H32 Cd2 Cl2 N8 2+, 2(Cl -)'
_chemical_formula_sum 'C8 H32 Cd2 Cl4 N8'
_chemical_formula_weight 607.02
_chemical_name_systematic
;
Di-\m-chlorido-bis[bis(ethylenediamine-\k^2^<i>N</i>,<i>N</i>')cadmium(II)]
dichloride
;
_space_group_IT_number 14
_symmetry_cell_setting monoclinic
_symmetry_space_group_name_Hall '-P 2yn'
_symmetry_space_group_name_H-M 'P 1 21/n 1'
_atom_sites_solution_hydrogens geom
_atom_sites_solution_primary direct
_atom_sites_solution_secondary difmap
_audit_creation_method SHELXL-97
_cell_angle_alpha 90.00
_cell_angle_beta 92.621(13)
_cell_angle_gamma 90.00
_cell_formula_units_Z 2
_cell_length_a 6.3869(8)
_cell_length_b 11.3143(10)
_cell_length_c 14.8255(19)
_cell_measurement_reflns_used 120
_cell_measurement_temperature 293
_cell_measurement_theta_max 25
_cell_measurement_theta_min 10
_cell_volume 1070.2(2)
_computing_cell_refinement 'DIF4 (Stoe & Cie, 1992)'
_computing_data_collection 'DIF4 (Stoe & Cie, 1992)'
_computing_data_reduction 'REDU4 (Stoe & Cie, 1992)'
_computing_molecular_graphics 'XP in SHELXTL (Sheldrick, 2008)'
_computing_publication_material 'XCIF in SHELXTL (Sheldrick, 2008)'
_computing_structure_refinement 'SHELXL97 (Sheldrick, 2008)'
_computing_structure_solution 'SHELXS97 (Sheldrick, 2008)'
_diffrn_ambient_temperature 293
_diffrn_measured_fraction_theta_full 0.998
_diffrn_measured_fraction_theta_max 0.998
_diffrn_measurement_device_type 'Stoe IPDS-1'
_diffrn_measurement_method '\f scan'
_diffrn_radiation_monochromator graphite
_diffrn_radiation_source 'fine-focus sealed tube'
_diffrn_radiation_type MoK\a
_diffrn_radiation_wavelength 0.71073
_diffrn_reflns_av_R_equivalents 0.0176
_diffrn_reflns_av_sigmaI/netI 0.0163
_diffrn_reflns_limit_h_max 8
_diffrn_reflns_limit_h_min 0
_diffrn_reflns_limit_k_max 15
_diffrn_reflns_limit_k_min -15
_diffrn_reflns_limit_l_max 20
_diffrn_reflns_limit_l_min -20
_diffrn_reflns_number 6562
_diffrn_reflns_theta_full 30.03
_diffrn_reflns_theta_max 30.03
_diffrn_reflns_theta_min 2.27
_diffrn_standards_number 0
_exptl_absorpt_coefficient_mu 2.493
_exptl_absorpt_correction_T_max 0.613
_exptl_absorpt_correction_T_min 0.576
_exptl_absorpt_correction_type numerical
_exptl_absorpt_process_details '(X-SHAPE; Stoe & Cie, 1998)'
_exptl_crystal_colour colourless
_exptl_crystal_density_diffrn 1.884
_exptl_crystal_density_method 'not measured'
_exptl_crystal_description block
_exptl_crystal_F_000 600
_exptl_crystal_size_max 0.3
_exptl_crystal_size_mid 0.2
_exptl_crystal_size_min 0.2
_refine_diff_density_max 0.530
_refine_diff_density_min -0.488
_refine_ls_extinction_coef 0.0088(4)
_refine_ls_extinction_expression Fc^*^=kFc[1+0.001xFc^2^\l^3^/sin(2\q)]^-1/4^
_refine_ls_extinction_method 'SHELXL97 (Sheldrick, 2008)'
_refine_ls_goodness_of_fit_ref 1.044
_refine_ls_hydrogen_treatment constr
_refine_ls_matrix_type full
_refine_ls_number_parameters 120
_refine_ls_number_reflns 3110
_refine_ls_number_restraints 0
_refine_ls_restrained_S_all 1.044
_refine_ls_R_factor_all 0.0242
_refine_ls_R_factor_gt 0.0183
_refine_ls_shift/su_max 0.002
_refine_ls_shift/su_mean 0.000
_refine_ls_structure_factor_coef Fsqd
_refine_ls_weighting_details 'w=1/[\s^2^(Fo^2^)+(0.0256P)^2^+0.1639P] where P=(Fo^2^+2Fc^2^)/3'
_refine_ls_weighting_scheme calc
_refine_ls_wR_factor_gt 0.0448
_refine_ls_wR_factor_ref 0.0465
_reflns_number_gt 2699
_reflns_number_total 3110
_reflns_threshold_expression I>2\s(I)
_cod_data_source_file wm2291.cif
_cod_data_source_block I
_cod_original_sg_symbol_H-M 'P 21/n'
_cod_database_code 2224803
_cod_database_fobs_code 2224803

loop_
_symmetry_equiv_pos_as_xyz
'x, y, z'
'-x+1/2, y+1/2, -z+1/2'
'-x, -y, -z'
'x-1/2, -y-1/2, z-1/2'

loop_
_atom_site_type_symbol
_atom_site_label
_atom_site_fract_x
_atom_site_fract_y
_atom_site_fract_z
_atom_site_U_iso_or_equiv
_atom_site_adp_type
_atom_site_calc_flag
_atom_site_refinement_flags
_atom_site_occupancy
_atom_site_disorder_assembly
_atom_site_disorder_group
Cd Cd1 0.658581(17) 0.626379(10) 0.561674(7) 0.03352(5) Uani d . 1 . .
Cl Cl1 0.70739(6) 0.39404(4) 0.52416(3) 0.04109(9) Uani d . 1 . .
Cl Cl2 0.67265(8) 0.63867(4) 0.20632(4) 0.05032(11) Uani d . 1 . .
N N1 0.5276(2) 0.61258(13) 0.70697(10) 0.0382(3) Uani d . 1 . .
H H1N1 0.4337 0.6703 0.7155 0.046 Uiso calc R 1 . .
H H2N1 0.4645 0.5423 0.7142 0.046 Uiso calc R 1 . .
C C1 0.7084(3) 0.62488(17) 0.77133(11) 0.0475(4) Uani d . 1 . .
H H1A 0.6709 0.5970 0.8303 0.057 Uiso calc R 1 . .
H H1B 0.7471 0.7076 0.7768 0.057 Uiso calc R 1 . .
C C2 0.8923(3) 0.55455(18) 0.73977(13) 0.0491(4) Uani d . 1 . .
H H2A 1.0072 0.5586 0.7848 0.059 Uiso calc R 1 . .
H H2B 0.8523 0.4723 0.7322 0.059 Uiso calc R 1 . .
N N2 0.9601(2) 0.60183(13) 0.65389(10) 0.0394(3) Uani d . 1 . .
H H1N2 1.0487 0.5512 0.6284 0.047 Uiso calc R 1 . .
H H2N2 1.0259 0.6715 0.6627 0.047 Uiso calc R 1 . .
N N3 0.8018(2) 0.70351(15) 0.43233(10) 0.0447(3) Uani d . 1 . .
H H1N3 0.9427 0.7019 0.4377 0.054 Uiso calc PR 0.326(9) A 1
H H2N3 0.7598 0.6610 0.3835 0.054 Uiso calc PR 0.326(9) A 1
H H3N3 0.9223 0.6660 0.4214 0.054 Uiso calc PR 0.674(9) A 2
H H4N3 0.7121 0.6933 0.3844 0.054 Uiso calc PR 0.674(9) A 2
C C3 0.7267(15) 0.8259(6) 0.4236(4) 0.0468(19) Uani d P 0.326(9) A 1
H H3C 0.7886 0.8641 0.3726 0.056 Uiso calc PR 0.326(9) A 1
H H3D 0.5754 0.8271 0.4139 0.056 Uiso calc PR 0.326(9) A 1
C C4 0.7884(17) 0.8874(6) 0.5075(5) 0.054(2) Uani d P 0.326(9) A 1
H H4C 0.7632 0.9716 0.5009 0.065 Uiso calc PR 0.326(9) A 1
H H4D 0.9365 0.8753 0.5221 0.065 Uiso calc PR 0.326(9) A 1
C C3' 0.8423(7) 0.8322(3) 0.4474(3) 0.0536(10) Uani d P 0.674(9) A 2
H H3A 0.8603 0.8708 0.3899 0.064 Uiso calc PR 0.674(9) A 2
H H3B 0.9708 0.8421 0.4841 0.064 Uiso calc PR 0.674(9) A 2
C C4' 0.6641(8) 0.8893(3) 0.4939(3) 0.0557(10) Uani d P 0.674(9) A 2
H H4A 0.6870 0.9738 0.4989 0.067 Uiso calc PR 0.674(9) A 2
H H4B 0.5333 0.8760 0.4595 0.067 Uiso calc PR 0.674(9) A 2
N N4 0.6547(3) 0.83613(14) 0.58432(12) 0.0531(4) Uani d . 1 . .
H H1N4 0.5228 0.8642 0.5798 0.064 Uiso calc PR 0.326(9) A 1
H H2N4 0.7120 0.8550 0.6390 0.064 Uiso calc PR 0.326(9) A 1
H H3N4 0.5368 0.8583 0.6107 0.064 Uiso calc PR 0.674(9) A 2
H H4N4 0.7658 0.8588 0.6197 0.064 Uiso calc PR 0.674(9) A 2

loop_
_atom_site_aniso_label
_atom_site_aniso_U_11
_atom_site_aniso_U_22
_atom_site_aniso_U_33
_atom_site_aniso_U_12
_atom_site_aniso_U_13
_atom_site_aniso_U_23
Cd1 0.03410(7) 0.03660(7) 0.02973(6) -0.00457(4) 0.00013(4) -0.00078(4)
Cl1 0.02885(16) 0.04039(19) 0.0533(2) 0.00407(14) -0.00646(15) -0.01037(16)
Cl2 0.0504(2) 0.0410(2) 0.0597(3) 0.00376(17) 0.0042(2) 0.01005(18)
N1 0.0337(6) 0.0439(7) 0.0374(6) -0.0007(5) 0.0052(5) 0.0035(5)
C1 0.0458(9) 0.0665(12) 0.0302(7) 0.0017(8) 0.0017(6) -0.0002(7)
C2 0.0439(9) 0.0571(10) 0.0455(9) 0.0089(8) -0.0067(7) 0.0085(8)
N2 0.0303(6) 0.0422(7) 0.0458(7) 0.0000(5) 0.0008(5) -0.0061(6)
N3 0.0360(7) 0.0607(9) 0.0378(7) 0.0050(6) 0.0062(5) 0.0027(6)
C3 0.045(4) 0.051(3) 0.044(3) -0.003(3) 0.002(3) 0.019(2)
C4 0.063(5) 0.038(3) 0.062(4) -0.008(3) 0.008(4) 0.013(3)
C3' 0.047(2) 0.0619(19) 0.0529(19) -0.0065(14) 0.0122(16) 0.0177(14)
C4' 0.059(3) 0.0456(15) 0.063(2) 0.0064(15) 0.0113(17) 0.0172(13)
N4 0.0788(12) 0.0383(7) 0.0430(8) 0.0001(8) 0.0106(8) -0.0019(7)

loop_
_atom_type_symbol
_atom_type_description
_atom_type_scat_dispersion_real
_atom_type_scat_dispersion_imag
_atom_type_scat_source
C C 0.0033 0.0016 'International Tables Vol C Tables 4.2.6.8 and 6.1.1.4'
H H 0.0000 0.0000 'International Tables Vol C Tables 4.2.6.8 and 6.1.1.4'
N N 0.0061 0.0033 'International Tables Vol C Tables 4.2.6.8 and 6.1.1.4'
Cl Cl 0.1484 0.1585 'International Tables Vol C Tables 4.2.6.8 and 6.1.1.4'
Cd Cd -0.8075 1.2024 'International Tables Vol C Tables 4.2.6.8 and 6.1.1.4'

loop_
_geom_angle_atom_site_label_1
_geom_angle_atom_site_label_2
_geom_angle_atom_site_label_3
_geom_angle_site_symmetry_1
_geom_angle_site_symmetry_3
_geom_angle
_geom_angle_publ_flag
N2 Cd1 N3 . . 100.53(6) ?
N2 Cd1 N1 . . 76.90(5) ?
N3 Cd1 N1 . . 161.39(5) ?
N2 Cd1 N4 . . 92.83(6) ?
N3 Cd1 N4 . . 75.61(6) ?
N1 Cd1 N4 . . 86.05(5) ?
N2 Cd1 Cl1 . 3_666 166.14(4) ?
N3 Cd1 Cl1 . 3_666 90.48(4) ?
N1 Cd1 Cl1 . 3_666 95.29(4) ?
N4 Cd1 Cl1 . 3_666 98.09(5) ?
N2 Cd1 Cl1 . . 84.54(4) ?
N3 Cd1 Cl1 . . 98.12(4) ?
N1 Cd1 Cl1 . . 99.95(4) ?
N4 Cd1 Cl1 . . 172.69(5) ?
Cl1 Cd1 Cl1 3_666 . 85.593(13) ?
Cd1 Cl1 Cd1 3_666 . 94.407(13) ?
C1 N1 Cd1 . . 106.64(10) ?
C1 N1 H1N1 . . 110.4 ?
Cd1 N1 H1N1 . . 110.4 ?
C1 N1 H2N1 . . 110.4 ?
Cd1 N1 H2N1 . . 110.4 ?
H1N1 N1 H2N1 . . 108.6 ?
N1 C1 C2 . . 110.35(15) ?
N1 C1 H1A . . 109.6 ?
C2 C1 H1A . . 109.6 ?
N1 C1 H1B . . 109.6 ?
C2 C1 H1B . . 109.6 ?
H1A C1 H1B . . 108.1 ?
N2 C2 C1 . . 109.99(14) ?
N2 C2 H2A . . 109.7 ?
C1 C2 H2A . . 109.7 ?
N2 C2 H2B . . 109.7 ?
C1 C2 H2B . . 109.7 ?
H2A C2 H2B . . 108.2 ?
C2 N2 Cd1 . . 106.55(10) ?
C2 N2 H1N2 . . 110.4 ?
Cd1 N2 H1N2 . . 110.4 ?
C2 N2 H2N2 . . 110.4 ?
Cd1 N2 H2N2 . . 110.4 ?
H1N2 N2 H2N2 . . 108.6 ?
C3 N3 C3' . . 31.6(3) ?
C3 N3 Cd1 . . 106.7(2) ?
C3' N3 Cd1 . . 108.26(14) ?
C3 N3 H1N3 . . 110.4 ?
C3' N3 H1N3 . . 80.9 ?
Cd1 N3 H1N3 . . 110.4 ?
C3 N3 H2N3 . . 110.4 ?
C3' N3 H2N3 . . 133.2 ?
Cd1 N3 H2N3 . . 110.4 ?
H1N3 N3 H2N3 . . 108.6 ?
C3 N3 H3N3 . . 135.0 ?
C3' N3 H3N3 . . 110.0 ?
Cd1 N3 H3N3 . . 110.0 ?
H1N3 N3 H3N3 . . 31.4 ?
H2N3 N3 H3N3 . . 80.1 ?
C3 N3 H4N3 . . 81.8 ?
C3' N3 H4N3 . . 110.0 ?
Cd1 N3 H4N3 . . 110.0 ?
H1N3 N3 H4N3 . . 131.6 ?
H2N3 N3 H4N3 . . 30.7 ?
H3N3 N3 H4N3 . . 108.4 ?
C4 C3 N3 . . 107.4(7) ?
C4 C3 H3C . . 110.2 ?
N3 C3 H3C . . 110.2 ?
C4 C3 H3D . . 110.2 ?
N3 C3 H3D . . 110.2 ?
H3C C3 H3D . . 108.5 ?
C3 C4 N4 . . 107.9(6) ?
C3 C4 H4C . . 110.1 ?
N4 C4 H4C . . 110.1 ?
C3 C4 H4D . . 110.1 ?
N4 C4 H4D . . 110.1 ?
H4C C4 H4D . . 108.4 ?
N3 C3' C4' . . 111.0(3) ?
N3 C3' H3A . . 109.4 ?
C4' C3' H3A . . 109.4 ?
N3 C3' H3B . . 109.4 ?
C4' C3' H3B . . 109.4 ?
H3A C3' H3B . . 108.0 ?
N4 C4' C3' . . 107.7(3) ?
N4 C4' H4A . . 110.2 ?
C3' C4' H4A . . 110.2 ?
N4 C4' H4B . . 110.2 ?
C3' C4' H4B . . 110.2 ?
H4A C4' H4B . . 108.5 ?
C4' N4 C4 . . 30.7(3) ?
C4' N4 Cd1 . . 106.00(17) ?
C4 N4 Cd1 . . 104.8(3) ?
C4' N4 H1N4 . . 82.3 ?
C4 N4 H1N4 . . 110.8 ?
Cd1 N4 H1N4 . . 110.8 ?
C4' N4 H2N4 . . 133.7 ?
C4 N4 H2N4 . . 110.8 ?
Cd1 N4 H2N4 . . 110.8 ?
H1N4 N4 H2N4 . . 108.9 ?
C4' N4 H3N4 . . 110.5 ?
C4 N4 H3N4 . . 135.0 ?
Cd1 N4 H3N4 . . 110.5 ?
H1N4 N4 H3N4 . . 30.0 ?
H2N4 N4 H3N4 . . 81.8 ?
C4' N4 H4N4 . . 110.5 ?
C4 N4 H4N4 . . 83.0 ?
Cd1 N4 H4N4 . . 110.5 ?
H1N4 N4 H4N4 . . 130.7 ?
H2N4 N4 H4N4 . . 29.5 ?
H3N4 N4 H4N4 . . 108.7 ?

loop_
_geom_bond_atom_site_label_1
_geom_bond_atom_site_label_2
_geom_bond_site_symmetry_2
_geom_bond_distance
_geom_bond_publ_flag
Cd1 N2 . 2.3268(15) y
Cd1 N3 . 2.3314(15) y
Cd1 N1 . 2.3513(14) y
Cd1 N4 . 2.3971(16) y
Cd1 Cl1 3_666 2.6200(5) y
Cd1 Cl1 . 2.7078(5) y
Cl1 Cd1 3_666 2.6200(5) ?
N1 C1 . 1.471(2) ?
N1 H1N1 . 0.9000 ?
N1 H2N1 . 0.9000 ?
C1 C2 . 1.511(3) ?
C1 H1A . 0.9700 ?
C1 H1B . 0.9700 ?
C2 N2 . 1.465(2) ?
C2 H2A . 0.9700 ?
C2 H2B . 0.9700 ?
N2 H1N2 . 0.9000 ?
N2 H2N2 . 0.9000 ?
N3 C3 . 1.469(7) ?
N3 C3' . 1.494(4) ?
N3 H1N3 . 0.9000 ?
N3 H2N3 . 0.9000 ?
N3 H3N3 . 0.9000 ?
N3 H4N3 . 0.9000 ?
C3 C4 . 1.464(12) ?
C3 H3C . 0.9700 ?
C3 H3D . 0.9700 ?
C4 N4 . 1.566(7) ?
C4 H4C . 0.9700 ?
C4 H4D . 0.9700 ?
C3' C4' . 1.503(6) ?
C3' H3A . 0.9700 ?
C3' H3B . 0.9700 ?
C4' N4 . 1.473(4) ?
C4' H4A . 0.9700 ?
C4' H4B . 0.9700 ?
N4 H1N4 . 0.9000 ?
N4 H2N4 . 0.9000 ?
N4 H3N4 . 0.9000 ?
N4 H4N4 . 0.9000 ?

loop_
_geom_hbond_atom_site_label_D
_geom_hbond_atom_site_label_H
_geom_hbond_atom_site_label_A
_geom_hbond_site_symmetry_A
_geom_hbond_distance_DH
_geom_hbond_distance_HA
_geom_hbond_distance_DA
_geom_hbond_angle_DHA
N1 H1N1 Cl2 4_576 0.90 2.73 3.6137(15) 167.8
N1 H2N1 Cl2 3_666 0.90 2.54 3.3941(15) 159.1
N2 H2N2 Cl2 4_676 0.90 2.42 3.3123(15) 171.4
N3 H1N3 Cl1 3_766 0.90 2.53 3.3581(16) 154.1
N3 H2N3 Cl2 . 0.90 2.67 3.4919(17) 152.0
N4 H3N4 Cl2 4_576 0.90 2.78 3.653(2) 164.1
N4 H4N4 Cl2 4_676 0.90 2.85 3.708(2) 160.9
